data_7006069
loop_
_publ_author_name
'Moubaraki, Boujemaa'
'Leita, Ben A.'
'Halder, Gregory J.'
'Batten, Stuart R.'
'Jensen, Paul'
'Smith, Jonathan P.'
'Cashion, John D.'
'Kepert, Cameron J.'
'L\'etard, Jean-Fran\,cois'
'Murray, Keith S.'

_publ_section_title
;
 Structure, magnetism and photomagnetism of mixed-ligand
 tris(pyrazolyl)methane iron(ii) spin crossover compounds.
;
_journal_issue 39
_journal_name_full 'Dalton transactions (Cambridge, England : 2003)'
_journal_page_first 4413
_journal_page_last 4426
_journal_paper_doi 10.1039/b708773j
_journal_year 2007
_chemical_formula_moiety 'C29 H38 Fe N12, 2(B F4), 1.5(C2 H3 N)'
_chemical_formula_sum 'C32 H42.5 B2 F8 Fe N13.5'
_chemical_formula_weight 845.76
_chemical_name_common (Fe(4-Metpm)(dmtpm))(BF!4$)!2$.3/2(MeCN)
_chemical_name_systematic
;
?
;
_space_group_IT_number 2
_symmetry_cell_setting triclinic
_symmetry_Int_Tables_number 2
_symmetry_space_group_name_Hall '-P 1'
_symmetry_space_group_name_H-M 'P -1'
_atom_sites_solution_hydrogens geom
_atom_sites_solution_primary direct
_atom_sites_solution_secondary difmap
_audit_creation_method SHELXL-97
_cell_angle_alpha 88.730(12)
_cell_angle_beta 80.016(12)
_cell_angle_gamma 63.535(11)
_cell_formula_units_Z 2
_cell_length_a 11.939(9)
_cell_length_b 12.345(10)
_cell_length_c 15.054(12)
_cell_measurement_reflns_used 968
_cell_measurement_temperature 25(2)
_cell_measurement_theta_max 25.477
_cell_measurement_theta_min 3.219
_cell_volume 1952(3)
_computing_cell_refinement 'SMART (BrukerAXS, 1997)'
_computing_data_collection 'SMART (BrukerAXS, 1997)'
_computing_data_reduction 'SAINT+ (BrukerAXS, 1997)'
_computing_molecular_graphics 'ORTEP-3 (Farrugia, 1997)'
_computing_publication_material XCIF
_computing_structure_refinement 'SHELXTL (BrukerAXS, 2000)'
_computing_structure_solution 'SHELXTL (BrukerAXS, 2000)'
_diffrn_ambient_temperature 25(2)
_diffrn_measured_fraction_theta_full 0.980
_diffrn_measured_fraction_theta_max 0.980
_diffrn_measurement_device_type 'Bruker SMART 1000 CCD'
_diffrn_measurement_method \w
_diffrn_radiation_monochromator graphite
_diffrn_radiation_source 'fine-focus sealed tube'
_diffrn_radiation_type MoK\a
_diffrn_radiation_wavelength 0.71073
_diffrn_reflns_av_R_equivalents 0.0274
_diffrn_reflns_av_sigmaI/netI 0.0259
_diffrn_reflns_limit_h_max 14
_diffrn_reflns_limit_h_min -14
_diffrn_reflns_limit_k_max 14
_diffrn_reflns_limit_k_min -14
_diffrn_reflns_limit_l_max 18
_diffrn_reflns_limit_l_min -18
_diffrn_reflns_number 15533
_diffrn_reflns_theta_full 25.56
_diffrn_reflns_theta_max 25.56
_diffrn_reflns_theta_min 1.85
_diffrn_standards_decay_% 0.00
_diffrn_standards_number 213
_exptl_absorpt_coefficient_mu 0.469
_exptl_absorpt_correction_T_max 0.870
_exptl_absorpt_correction_T_min 0.776
_exptl_absorpt_correction_type multi-scan
_exptl_absorpt_process_details 'SADABS (Bruker, 1996)'
_exptl_crystal_colour colourless
_exptl_crystal_density_diffrn 1.439
_exptl_crystal_density_method 'not measured'
_exptl_crystal_description block-shaped
_exptl_crystal_F_000 874
_exptl_crystal_size_max 0.37
_exptl_crystal_size_mid 0.34
_exptl_crystal_size_min 0.31
_refine_diff_density_max 1.213
_refine_diff_density_min -0.461
_refine_diff_density_rms 0.070
_refine_ls_extinction_method none
_refine_ls_goodness_of_fit_ref 1.030
_refine_ls_hydrogen_treatment constr
_refine_ls_matrix_type full
_refine_ls_number_parameters 541
_refine_ls_number_reflns 7171
_refine_ls_number_restraints 0
_refine_ls_restrained_S_all 1.030
_refine_ls_R_factor_all 0.0511
_refine_ls_R_factor_gt 0.0447
_refine_ls_shift/su_max 0.000
_refine_ls_shift/su_mean 0.000
_refine_ls_structure_factor_coef Fsqd
_refine_ls_weighting_details 'calc w=1/[\s^2^(Fo^2^)+(0.0556P)^2^+3.1932P] where P=(Fo^2^+2Fc^2^)/3'
_refine_ls_weighting_scheme calc
_refine_ls_wR_factor_gt 0.1141
_refine_ls_wR_factor_ref 0.1204
_reflns_number_gt 6387
_reflns_number_total 7171
_reflns_threshold_expression >2sigma(I)
_cod_data_source_file b708773j.txt
_cod_data_source_block 2-25ss
_cod_depositor_comments
;
The following automatic conversions were performed:
'_symmetry_cell_setting' value 'Triclinic' changed to 'triclinic'
according to '/home/saulius/struct/CIF-dictionaries/cif_core.dic'
dictionary named 'cif_core.dic' version 2.4.1 from 2010-06-29.

Automatic conversion script
Id: cif_fix_enum 1527 2010-12-29 10:47:43Z saulius 
;
_cod_original_formula_sum 'C32 H42.50 B2 F8 Fe N13.50'
_cod_database_code 7006069

loop_
_symmetry_equiv_pos_as_xyz
'x, y, z'
'-x, -y, -z'

loop_
_atom_site_label
_atom_site_type_symbol
_atom_site_fract_x
_atom_site_fract_y
_atom_site_fract_z
_atom_site_U_iso_or_equiv
_atom_site_adp_type
_atom_site_occupancy
_atom_site_symmetry_multiplicity
_atom_site_calc_flag
_atom_site_refinement_flags
_atom_site_disorder_assembly
_atom_site_disorder_group
Fe1 Fe 0.68856(3) 0.61415(3) 0.73892(2) 0.01382(10) Uani 1 1 d . . .
N1 N 0.61804(17) 0.50582(17) 0.80359(12) 0.0154(4) Uani 1 1 d . . .
N2 N 0.66549(17) 0.45479(16) 0.87983(12) 0.0141(4) Uani 1 1 d . . .
N3 N 0.66985(18) 0.68667(17) 0.86338(13) 0.0163(4) Uani 1 1 d . . .
N4 N 0.71964(17) 0.60493(16) 0.92708(12) 0.0149(4) Uani 1 1 d . . .
N5 N 0.86413(18) 0.48847(17) 0.75326(12) 0.0158(4) Uani 1 1 d . . .
N6 N 0.87585(17) 0.43350(16) 0.83398(12) 0.0141(4) Uani 1 1 d . . .
N7 N 0.75793(19) 0.71989(18) 0.67139(14) 0.0213(4) Uani 1 1 d . . .
N8 N 0.72100(19) 0.75858(18) 0.59077(14) 0.0205(4) Uani 1 1 d . . .
N9 N 0.70755(18) 0.53460(17) 0.61936(13) 0.0188(4) Uani 1 1 d . . .
N10 N 0.66649(19) 0.60616(17) 0.54996(13) 0.0187(4) Uani 1 1 d . . .
N11 N 0.51608(19) 0.73929(18) 0.71803(14) 0.0208(4) Uani 1 1 d . . .
N12 N 0.50988(19) 0.78469(18) 0.63426(15) 0.0222(4) Uani 1 1 d . . .
C1 C 0.4582(2) 0.4970(2) 0.71962(17) 0.0251(5) Uani 1 1 d . . .
H1A H 0.4822 0.5496 0.6792 0.038 Uiso 1 1 calc R . .
H1B H 0.3677 0.5403 0.7465 0.038 Uiso 1 1 calc R . .
H1C H 0.4740 0.4236 0.6851 0.038 Uiso 1 1 calc R . .
C2 C 0.5359(2) 0.4626(2) 0.79305(16) 0.0181(5) Uani 1 1 d . . .
C3 C 0.5331(2) 0.3831(2) 0.86124(15) 0.0182(5) Uani 1 1 d . . .
H3 H 0.4835 0.3399 0.8682 0.022 Uiso 1 1 calc R . .
C4 C 0.6158(2) 0.3797(2) 0.91576(15) 0.0164(4) Uani 1 1 d . . .
C5 C 0.6495(2) 0.3122(2) 0.99836(16) 0.0209(5) Uani 1 1 d . . .
H5A H 0.7409 0.2572 0.9878 0.031 Uiso 1 1 calc R . .
H5B H 0.6014 0.2651 1.0120 0.031 Uiso 1 1 calc R . .
H5C H 0.6284 0.3699 1.0495 0.031 Uiso 1 1 calc R . .
C6 C 0.5673(2) 0.9117(2) 0.85961(18) 0.0244(5) Uani 1 1 d . . .
H6A H 0.6009 0.8988 0.7945 0.037 Uiso 1 1 calc R . .
H6B H 0.5836 0.9746 0.8850 0.037 Uiso 1 1 calc R . .
H6C H 0.4754 0.9375 0.8700 0.037 Uiso 1 1 calc R . .
C7 C 0.6315(2) 0.7958(2) 0.90438(16) 0.0196(5) Uani 1 1 d . . .
C8 C 0.6582(2) 0.7826(2) 0.99291(16) 0.0205(5) Uani 1 1 d . . .
H8 H 0.6398 0.8464 1.0358 0.025 Uiso 1 1 calc R . .
C9 C 0.7156(2) 0.6608(2) 1.00552(15) 0.0172(5) Uani 1 1 d . . .
C10 C 0.7711(2) 0.5917(2) 1.08285(15) 0.0210(5) Uani 1 1 d . . .
H10A H 0.7398 0.5311 1.0972 0.031 Uiso 1 1 calc R . .
H10B H 0.7457 0.6479 1.1358 0.031 Uiso 1 1 calc R . .
H10C H 0.8641 0.5511 1.0662 0.031 Uiso 1 1 calc R . .
C11 C 1.0114(2) 0.4659(2) 0.60778(17) 0.0261(5) Uani 1 1 d . . .
H11A H 0.9324 0.5150 0.5856 0.039 Uiso 1 1 calc R . .
H11B H 1.0622 0.3918 0.5685 0.039 Uiso 1 1 calc R . .
H11C H 1.0599 0.5124 0.6075 0.039 Uiso 1 1 calc R . .
C12 C 0.9804(2) 0.4331(2) 0.70230(15) 0.0191(5) Uani 1 1 d . . .
C13 C 1.0650(2) 0.3434(2) 0.75023(16) 0.0199(5) Uani 1 1 d . . .
H13 H 1.1527 0.2919 0.7289 0.024 Uiso 1 1 calc R . .
C14 C 0.9964(2) 0.3447(2) 0.83354(15) 0.0168(5) Uani 1 1 d . . .
C15 C 1.0332(2) 0.2676(2) 0.91187(16) 0.0218(5) Uani 1 1 d . . .
H15A H 1.1243 0.2118 0.8983 0.033 Uiso 1 1 calc R . .
H15B H 0.9843 0.2210 0.9225 0.033 Uiso 1 1 calc R . .
H15C H 1.0151 0.3196 0.9660 0.033 Uiso 1 1 calc R . .
C16 C 0.7659(2) 0.47668(19) 0.90528(15) 0.0142(4) Uani 1 1 d . . .
H16 H 0.7911 0.4318 0.9602 0.017 Uiso 1 1 calc R . .
C17 C 0.8440(2) 0.7589(2) 0.67914(18) 0.0263(5) Uani 1 1 d . . .
H17 H 0.8874 0.7451 0.7286 0.032 Uiso 1 1 calc R . .
C18 C 0.8615(2) 0.8232(2) 0.6042(2) 0.0294(6) Uani 1 1 d . . .
C19 C 0.7810(2) 0.8216(2) 0.54886(19) 0.0257(5) Uani 1 1 d . . .
H19 H 0.7700 0.8576 0.4926 0.031 Uiso 1 1 calc R . .
C20 C 0.9477(3) 0.8843(3) 0.5874(2) 0.0386(7) Uani 1 1 d . . .
H20A H 1.0014 0.8633 0.6336 0.058 Uiso 1 1 calc R . .
H20B H 0.8959 0.9724 0.5901 0.058 Uiso 1 1 calc R . .
H20C H 1.0016 0.8567 0.5275 0.058 Uiso 1 1 calc R . .
C21 C 0.7345(2) 0.4234(2) 0.58990(16) 0.0196(5) Uani 1 1 d . . .
H21 H 0.7675 0.3535 0.6235 0.023 Uiso 1 1 calc R . .
C22 C 0.7077(2) 0.4225(2) 0.50215(16) 0.0206(5) Uani 1 1 d . . .
C23 C 0.6645(2) 0.5416(2) 0.47897(16) 0.0202(5) Uani 1 1 d . . .
H23 H 0.6384 0.5724 0.4238 0.024 Uiso 1 1 calc R . .
C24 C 0.7161(3) 0.3162(2) 0.44957(17) 0.0247(5) Uani 1 1 d . . .
H24A H 0.7581 0.2420 0.4805 0.037 Uiso 1 1 calc R . .
H24B H 0.7654 0.3085 0.3888 0.037 Uiso 1 1 calc R . .
H24C H 0.6302 0.3288 0.4451 0.037 Uiso 1 1 calc R . .
C25 C 0.3985(2) 0.8005(2) 0.76610(19) 0.0267(6) Uani 1 1 d . . .
H25 H 0.3735 0.7879 0.8273 0.032 Uiso 1 1 calc R . .
C26 C 0.3167(2) 0.8858(2) 0.7145(2) 0.0317(6) Uani 1 1 d . . .
C27 C 0.3906(2) 0.8737(2) 0.6310(2) 0.0288(6) Uani 1 1 d . . .
H27 H 0.3637 0.9189 0.5804 0.035 Uiso 1 1 calc R . .
C28 C 0.1783(3) 0.9717(3) 0.7444(3) 0.0420(8) Uani 1 1 d . . .
H28A H 0.1681 1.0215 0.7978 0.063 Uiso 1 1 calc R . .
H28B H 0.1296 0.9255 0.7593 0.063 Uiso 1 1 calc R . .
H28C H 0.1470 1.0243 0.6955 0.063 Uiso 1 1 calc R . .
C29 C 0.6222(2) 0.7360(2) 0.56417(17) 0.0209(5) Uani 1 1 d . . .
H29 H 0.6007 0.7759 0.5068 0.025 Uiso 1 1 calc R . .
N13 N 0.8629(2) 0.2034(2) 0.73979(18) 0.0345(6) Uani 1 1 d . . .
C30 C 0.8114(2) 0.1458(2) 0.75847(18) 0.0241(5) Uani 1 1 d . . .
C31 C 0.7442(3) 0.0723(3) 0.7833(2) 0.0407(7) Uani 1 1 d . . .
H31A H 0.7052 0.0653 0.7330 0.061 Uiso 1 1 calc R . .
H31B H 0.6778 0.1110 0.8367 0.061 Uiso 1 1 calc R . .
H31C H 0.8046 -0.0086 0.7970 0.061 Uiso 1 1 calc R . .
N14 N 1.2615(5) -0.0097(5) 0.9889(4) 0.0374(11) Uani 0.50 1 d P . .
C32 C 1.1613(8) -0.0063(6) 1.0081(5) 0.0565(19) Uani 0.50 1 d P . .
C33 C 1.0357(8) -0.0014(7) 1.0301(6) 0.060(2) Uani 0.50 1 d P . .
H33A H 1.0246 -0.0470 0.9827 0.089 Uiso 0.50 1 calc PR . .
H33B H 0.9708 0.0832 1.0343 0.089 Uiso 0.50 1 calc PR . .
H33C H 1.0271 -0.0372 1.0881 0.089 Uiso 0.50 1 calc PR . .
B1 B 0.5396(3) 0.8530(3) 0.3405(2) 0.0244(6) Uani 1 1 d . . .
F1 F 0.64824(14) 0.83797(14) 0.37483(10) 0.0296(3) Uani 1 1 d . . .
F2 F 0.48313(17) 0.78914(16) 0.39353(13) 0.0417(4) Uani 1 1 d . . .
F3 F 0.57434(18) 0.80832(19) 0.25124(12) 0.0527(5) Uani 1 1 d . . .
F4 F 0.45404(14) 0.97415(13) 0.34694(11) 0.0313(4) Uani 1 1 d . . .
B2 B 0.9390(4) 0.2848(5) 1.1615(3) 0.0573(12) Uani 1 1 d . . .
F6 F 1.01341(15) 0.34144(15) 1.13094(10) 0.0326(4) Uani 1 1 d . A .
F7 F 0.84727(14) 0.30767(15) 1.10920(11) 0.0340(4) Uani 1 1 d . A .
F5A F 1.0325(4) 0.1513(3) 1.1228(3) 0.0512(7) Uani 0.520(2) 1 d P A 1
F8A F 0.9016(4) 0.2713(5) 1.2421(2) 0.0542(9) Uani 0.520(2) 1 d P A 1
F5B F 0.9994(4) 0.1812(4) 1.1957(3) 0.0512(7) Uani 0.480(2) 1 d P A 2
F8B F 0.8604(4) 0.3740(5) 1.2504(2) 0.0542(9) Uani 0.480(2) 1 d P A 2

loop_
_atom_site_aniso_label
_atom_site_aniso_U_11
_atom_site_aniso_U_22
_atom_site_aniso_U_33
_atom_site_aniso_U_23
_atom_site_aniso_U_13
_atom_site_aniso_U_12
Fe1 0.01453(17) 0.01249(17) 0.01451(17) 0.00110(12) -0.00481(12) -0.00539(13)
N1 0.0147(9) 0.0174(9) 0.0140(9) 0.0021(7) -0.0059(7) -0.0061(8)
N2 0.0142(9) 0.0139(9) 0.0149(9) 0.0018(7) -0.0048(7) -0.0063(7)
N3 0.0156(9) 0.0138(9) 0.0196(10) 0.0027(7) -0.0045(7) -0.0062(8)
N4 0.0154(9) 0.0146(9) 0.0154(9) 0.0004(7) -0.0039(7) -0.0070(8)
N5 0.0198(10) 0.0140(9) 0.0139(9) 0.0007(7) -0.0019(7) -0.0083(8)
N6 0.0141(9) 0.0150(9) 0.0128(9) 0.0013(7) -0.0032(7) -0.0060(8)
N7 0.0175(10) 0.0195(10) 0.0252(11) -0.0053(8) -0.0075(8) -0.0053(8)
N8 0.0195(10) 0.0167(10) 0.0280(11) 0.0014(8) -0.0069(8) -0.0097(8)
N9 0.0195(10) 0.0158(10) 0.0234(10) 0.0054(8) -0.0110(8) -0.0077(8)
N10 0.0204(10) 0.0163(10) 0.0229(10) 0.0055(8) -0.0097(8) -0.0094(8)
N11 0.0209(10) 0.0163(10) 0.0271(11) 0.0004(8) -0.0019(8) -0.0109(8)
N12 0.0180(10) 0.0139(10) 0.0361(12) 0.0029(8) -0.0086(9) -0.0071(8)
C1 0.0254(13) 0.0296(13) 0.0280(13) 0.0051(10) -0.0133(11) -0.0163(11)
C2 0.0147(11) 0.0187(11) 0.0200(11) -0.0020(9) -0.0039(9) -0.0062(9)
C3 0.0171(11) 0.0193(11) 0.0208(11) -0.0008(9) -0.0024(9) -0.0106(9)
C4 0.0150(11) 0.0147(11) 0.0185(11) -0.0009(9) -0.0005(9) -0.0066(9)
C5 0.0249(12) 0.0222(12) 0.0208(12) 0.0050(9) -0.0064(10) -0.0144(10)
C6 0.0251(13) 0.0141(11) 0.0335(14) 0.0001(10) -0.0072(11) -0.0076(10)
C7 0.0152(11) 0.0161(11) 0.0275(12) -0.0010(9) -0.0017(9) -0.0076(9)
C8 0.0172(11) 0.0191(12) 0.0247(12) -0.0066(9) -0.0004(9) -0.0084(10)
C9 0.0139(10) 0.0220(12) 0.0175(11) -0.0043(9) -0.0003(9) -0.0104(9)
C10 0.0199(12) 0.0268(13) 0.0175(11) -0.0020(9) -0.0050(9) -0.0108(10)
C11 0.0262(13) 0.0244(13) 0.0219(13) -0.0001(10) 0.0055(10) -0.0098(11)
C12 0.0219(12) 0.0184(11) 0.0180(11) -0.0035(9) 0.0005(9) -0.0111(10)
C13 0.0150(11) 0.0193(12) 0.0245(12) -0.0032(9) -0.0010(9) -0.0078(9)
C14 0.0146(11) 0.0156(11) 0.0217(11) -0.0013(9) -0.0056(9) -0.0072(9)
C15 0.0186(12) 0.0193(12) 0.0260(12) 0.0039(10) -0.0088(10) -0.0055(10)
C16 0.0137(10) 0.0139(10) 0.0162(10) -0.0003(8) -0.0038(8) -0.0069(9)
C17 0.0190(12) 0.0264(13) 0.0330(14) -0.0088(11) -0.0054(10) -0.0090(10)
C18 0.0176(12) 0.0230(13) 0.0466(16) -0.0106(12) -0.0017(11) -0.0091(10)
C19 0.0221(12) 0.0166(12) 0.0378(15) -0.0006(10) -0.0015(11) -0.0095(10)
C20 0.0303(15) 0.0371(16) 0.0546(19) -0.0026(14) -0.0035(13) -0.0221(13)
C21 0.0190(11) 0.0161(11) 0.0253(12) 0.0032(9) -0.0084(9) -0.0080(9)
C22 0.0188(11) 0.0214(12) 0.0232(12) 0.0014(9) -0.0055(9) -0.0098(10)
C23 0.0207(12) 0.0223(12) 0.0213(12) 0.0029(9) -0.0074(9) -0.0119(10)
C24 0.0305(13) 0.0215(12) 0.0244(12) 0.0011(10) -0.0095(10) -0.0120(11)
C25 0.0206(12) 0.0206(12) 0.0377(15) -0.0069(11) 0.0010(11) -0.0100(10)
C26 0.0212(13) 0.0201(13) 0.0547(18) -0.0088(12) -0.0049(12) -0.0102(11)
C27 0.0232(13) 0.0137(12) 0.0533(17) 0.0036(11) -0.0172(12) -0.0082(10)
C28 0.0234(14) 0.0263(15) 0.070(2) -0.0096(14) -0.0094(14) -0.0050(12)
C29 0.0210(12) 0.0157(11) 0.0294(13) 0.0044(9) -0.0097(10) -0.0095(10)
N13 0.0248(12) 0.0244(12) 0.0531(16) -0.0006(11) -0.0112(11) -0.0085(10)
C30 0.0217(12) 0.0159(12) 0.0313(13) -0.0008(10) -0.0093(10) -0.0037(10)
C31 0.0389(17) 0.0233(14) 0.058(2) 0.0004(13) -0.0020(14) -0.0142(13)
N14 0.028(3) 0.036(3) 0.050(3) 0.004(2) -0.005(2) -0.015(2)
C32 0.072(5) 0.032(4) 0.055(4) 0.002(3) -0.014(4) -0.012(4)
C33 0.064(5) 0.049(4) 0.067(5) 0.029(4) -0.008(4) -0.029(4)
B1 0.0238(14) 0.0171(13) 0.0274(14) 0.0010(11) -0.0039(11) -0.0053(11)
F1 0.0207(7) 0.0303(8) 0.0332(8) 0.0056(6) -0.0036(6) -0.0081(6)
F2 0.0483(10) 0.0414(10) 0.0543(11) 0.0262(8) -0.0268(9) -0.0317(9)
F3 0.0454(11) 0.0606(12) 0.0370(10) -0.0242(9) -0.0006(8) -0.0117(9)
F4 0.0278(8) 0.0180(7) 0.0450(9) 0.0038(6) -0.0099(7) -0.0065(6)
B2 0.0323(19) 0.086(3) 0.064(3) 0.049(2) -0.0279(19) -0.032(2)
F6 0.0289(8) 0.0408(9) 0.0313(8) 0.0006(7) -0.0083(7) -0.0172(7)
F7 0.0246(8) 0.0405(9) 0.0387(9) 0.0047(7) -0.0112(7) -0.0143(7)
F5A 0.0439(16) 0.0457(16) 0.0677(18) 0.0206(16) -0.0310(17) -0.0168(13)
F8A 0.0437(18) 0.109(3) 0.0203(11) 0.0031(19) -0.0057(12) -0.043(2)
F5B 0.0439(16) 0.0457(16) 0.0677(18) 0.0206(16) -0.0310(17) -0.0168(13)
F8B 0.0437(18) 0.109(3) 0.0203(11) 0.0031(19) -0.0057(12) -0.043(2)

loop_
_atom_type_symbol
_atom_type_description
_atom_type_scat_dispersion_real
_atom_type_scat_dispersion_imag
_atom_type_scat_source
C C 0.0033 0.0016 'International Tables Vol C Tables 4.2.6.8 and 6.1.1.4'
H H 0.0000 0.0000 'International Tables Vol C Tables 4.2.6.8 and 6.1.1.4'
B B 0.0013 0.0007 'International Tables Vol C Tables 4.2.6.8 and 6.1.1.4'
N N 0.0061 0.0033 'International Tables Vol C Tables 4.2.6.8 and 6.1.1.4'
F F 0.0171 0.0103 'International Tables Vol C Tables 4.2.6.8 and 6.1.1.4'
Fe Fe 0.3463 0.8444 'International Tables Vol C Tables 4.2.6.8 and 6.1.1.4'

loop_
_geom_angle_atom_site_label_1
_geom_angle_atom_site_label_2
_geom_angle_atom_site_label_3
_geom_angle
_geom_angle_site_symmetry_1
_geom_angle_site_symmetry_3
_geom_angle_publ_flag
N9 Fe1 N7 87.48(9) . . ?
N9 Fe1 N5 90.74(8) . . ?
N7 Fe1 N5 92.25(10) . . ?
N9 Fe1 N11 86.95(9) . . ?
N7 Fe1 N11 86.09(10) . . ?
N5 Fe1 N11 177.21(8) . . ?
N9 Fe1 N1 90.90(9) . . ?
N7 Fe1 N1 178.34(7) . . ?
N5 Fe1 N1 88.11(9) . . ?
N11 Fe1 N1 93.49(9) . . ?
N9 Fe1 N3 176.93(8) . . ?
N7 Fe1 N3 95.33(9) . . ?
N5 Fe1 N3 87.90(8) . . ?
N11 Fe1 N3 94.48(8) . . ?
N1 Fe1 N3 86.31(9) . . ?
C2 N1 N2 105.12(18) . . ?
C2 N1 Fe1 138.06(16) . . ?
N2 N1 Fe1 116.78(14) . . ?
C4 N2 N1 111.96(18) . . ?
C4 N2 C16 129.23(19) . . ?
N1 N2 C16 118.50(17) . . ?
C7 N3 N4 104.83(19) . . ?
C7 N3 Fe1 138.79(16) . . ?
N4 N3 Fe1 116.05(14) . . ?
C9 N4 N3 112.27(19) . . ?
C9 N4 C16 128.60(19) . . ?
N3 N4 C16 119.12(18) . . ?
C12 N5 N6 104.78(18) . . ?
C12 N5 Fe1 137.71(16) . . ?
N6 N5 Fe1 117.36(14) . . ?
C14 N6 N5 112.11(18) . . ?
C14 N6 C16 129.66(19) . . ?
N5 N6 C16 118.22(18) . . ?
C17 N7 N8 105.1(2) . . ?
C17 N7 Fe1 137.04(18) . . ?
N8 N7 Fe1 117.54(15) . . ?
C19 N8 N7 111.9(2) . . ?
C19 N8 C29 128.9(2) . . ?
N7 N8 C29 119.02(19) . . ?
C21 N9 N10 105.27(19) . . ?
C21 N9 Fe1 135.21(16) . . ?
N10 N9 Fe1 118.59(15) . . ?
C23 N10 N9 111.59(19) . . ?
C23 N10 C29 130.0(2) . . ?
N9 N10 C29 118.19(19) . . ?
C25 N11 N12 105.0(2) . . ?
C25 N11 Fe1 137.86(19) . . ?
N12 N11 Fe1 116.98(15) . . ?
C27 N12 N11 111.0(2) . . ?
C27 N12 C29 129.5(2) . . ?
N11 N12 C29 119.44(19) . . ?
C2 C1 H1A 109.5 . . ?
C2 C1 H1B 109.5 . . ?
H1A C1 H1B 109.5 . . ?
C2 C1 H1C 109.5 . . ?
H1A C1 H1C 109.5 . . ?
H1B C1 H1C 109.5 . . ?
N1 C2 C3 110.1(2) . . ?
N1 C2 C1 123.9(2) . . ?
C3 C2 C1 126.1(2) . . ?
C4 C3 C2 107.1(2) . . ?
C4 C3 H3 126.5 . . ?
C2 C3 H3 126.5 . . ?
N2 C4 C3 105.7(2) . . ?
N2 C4 C5 123.8(2) . . ?
C3 C4 C5 130.4(2) . . ?
C4 C5 H5A 109.5 . . ?
C4 C5 H5B 109.5 . . ?
H5A C5 H5B 109.5 . . ?
C4 C5 H5C 109.5 . . ?
H5A C5 H5C 109.5 . . ?
H5B C5 H5C 109.5 . . ?
C7 C6 H6A 109.5 . . ?
C7 C6 H6B 109.5 . . ?
H6A C6 H6B 109.5 . . ?
C7 C6 H6C 109.5 . . ?
H6A C6 H6C 109.5 . . ?
H6B C6 H6C 109.5 . . ?
N3 C7 C8 110.1(2) . . ?
N3 C7 C6 122.6(2) . . ?
C8 C7 C6 127.4(2) . . ?
C9 C8 C7 107.3(2) . . ?
C9 C8 H8 126.4 . . ?
C7 C8 H8 126.4 . . ?
N4 C9 C8 105.5(2) . . ?
N4 C9 C10 122.6(2) . . ?
C8 C9 C10 131.9(2) . . ?
C9 C10 H10A 109.5 . . ?
C9 C10 H10B 109.5 . . ?
H10A C10 H10B 109.5 . . ?
C9 C10 H10C 109.5 . . ?
H10A C10 H10C 109.5 . . ?
H10B C10 H10C 109.5 . . ?
C12 C11 H11A 109.5 . . ?
C12 C11 H11B 109.5 . . ?
H11A C11 H11B 109.5 . . ?
C12 C11 H11C 109.5 . . ?
H11A C11 H11C 109.5 . . ?
H11B C11 H11C 109.5 . . ?
N5 C12 C13 110.5(2) . . ?
N5 C12 C11 122.9(2) . . ?
C13 C12 C11 126.7(2) . . ?
C14 C13 C12 106.8(2) . . ?
C14 C13 H13 126.6 . . ?
C12 C13 H13 126.6 . . ?
N6 C14 C13 105.8(2) . . ?
N6 C14 C15 122.8(2) . . ?
C13 C14 C15 131.4(2) . . ?
C14 C15 H15A 109.5 . . ?
C14 C15 H15B 109.5 . . ?
H15A C15 H15B 109.5 . . ?
C14 C15 H15C 109.5 . . ?
H15A C15 H15C 109.5 . . ?
H15B C15 H15C 109.5 . . ?
N6 C16 N4 110.41(17) . . ?
N6 C16 N2 110.87(18) . . ?
N4 C16 N2 109.94(17) . . ?
N6 C16 H16 108.5 . . ?
N4 C16 H16 108.5 . . ?
N2 C16 H16 108.5 . . ?
N7 C17 C18 110.8(2) . . ?
N7 C17 H17 124.6 . . ?
C18 C17 H17 124.6 . . ?
C19 C18 C17 105.7(2) . . ?
C19 C18 C20 126.5(3) . . ?
C17 C18 C20 127.8(3) . . ?
N8 C19 C18 106.4(2) . . ?
N8 C19 H19 126.8 . . ?
C18 C19 H19 126.8 . . ?
C18 C20 H20A 109.5 . . ?
C18 C20 H20B 109.5 . . ?
H20A C20 H20B 109.5 . . ?
C18 C20 H20C 109.5 . . ?
H20A C20 H20C 109.5 . . ?
H20B C20 H20C 109.5 . . ?
N9 C21 C22 111.3(2) . . ?
N9 C21 H21 124.3 . . ?
C22 C21 H21 124.3 . . ?
C23 C22 C21 104.7(2) . . ?
C23 C22 C24 128.3(2) . . ?
C21 C22 C24 126.9(2) . . ?
N10 C23 C22 107.1(2) . . ?
N10 C23 H23 126.5 . . ?
C22 C23 H23 126.5 . . ?
C22 C24 H24A 109.5 . . ?
C22 C24 H24B 109.5 . . ?
H24A C24 H24B 109.5 . . ?
C22 C24 H24C 109.5 . . ?
H24A C24 H24C 109.5 . . ?
H24B C24 H24C 109.5 . . ?
N11 C25 C26 111.4(3) . . ?
N11 C25 H25 124.3 . . ?
C26 C25 H25 124.3 . . ?
C27 C26 C25 105.1(2) . . ?
C27 C26 C28 127.5(3) . . ?
C25 C26 C28 127.4(3) . . ?
N12 C27 C26 107.4(2) . . ?
N12 C27 H27 126.3 . . ?
C26 C27 H27 126.3 . . ?
C26 C28 H28A 109.5 . . ?
C26 C28 H28B 109.5 . . ?
H28A C28 H28B 109.5 . . ?
C26 C28 H28C 109.5 . . ?
H28A C28 H28C 109.5 . . ?
H28B C28 H28C 109.5 . . ?
N8 C29 N12 109.8(2) . . ?
N8 C29 N10 109.69(19) . . ?
N12 C29 N10 109.21(19) . . ?
N8 C29 H29 109.4 . . ?
N12 C29 H29 109.4 . . ?
N10 C29 H29 109.4 . . ?
N13 C30 C31 179.4(3) . . ?
C30 C31 H31A 109.5 . . ?
C30 C31 H31B 109.5 . . ?
H31A C31 H31B 109.5 . . ?
C30 C31 H31C 109.5 . . ?
H31A C31 H31C 109.5 . . ?
H31B C31 H31C 109.5 . . ?
N14 C32 C33 178.7(8) . . ?
C32 C33 H33A 109.5 . . ?
C32 C33 H33B 109.5 . . ?
H33A C33 H33B 109.5 . . ?
C32 C33 H33C 109.5 . . ?
H33A C33 H33C 109.5 . . ?
H33B C33 H33C 109.5 . . ?
F4 B1 F3 110.0(2) . . ?
F4 B1 F2 109.1(2) . . ?
F3 B1 F2 110.1(2) . . ?
F4 B1 F1 109.7(2) . . ?
F3 B1 F1 110.1(2) . . ?
F2 B1 F1 107.9(2) . . ?
F8A B2 F6 127.0(4) . . ?
F5B B2 F6 114.1(3) . . ?
F8A B2 F7 111.9(3) . . ?
F5B B2 F7 124.1(4) . . ?
F6 B2 F7 111.4(3) . . ?
F8A B2 F5A 103.1(4) . . ?
F6 B2 F5A 99.8(3) . . ?
F7 B2 F5A 97.9(4) . . ?
F5B B2 F8B 102.4(4) . . ?
F6 B2 F8B 96.4(4) . . ?
F7 B2 F8B 103.1(3) . . ?

loop_
_geom_bond_atom_site_label_1
_geom_bond_atom_site_label_2
_geom_bond_distance
_geom_bond_site_symmetry_2
_geom_bond_publ_flag
Fe1 N9 1.998(2) . ?
Fe1 N7 2.009(2) . ?
Fe1 N5 2.023(2) . ?
Fe1 N11 2.023(2) . ?
Fe1 N1 2.026(2) . ?
Fe1 N3 2.028(2) . ?
N1 C2 1.339(3) . ?
N1 N2 1.382(3) . ?
N2 C4 1.364(3) . ?
N2 C16 1.452(3) . ?
N3 C7 1.339(3) . ?
N3 N4 1.382(3) . ?
N4 C9 1.363(3) . ?
N4 C16 1.449(3) . ?
N5 C12 1.338(3) . ?
N5 N6 1.376(3) . ?
N6 C14 1.366(3) . ?
N6 C16 1.440(3) . ?
N7 C17 1.337(3) . ?
N7 N8 1.367(3) . ?
N8 C19 1.355(3) . ?
N8 C29 1.446(3) . ?
N9 C21 1.330(3) . ?
N9 N10 1.365(3) . ?
N10 C23 1.357(3) . ?
N10 C29 1.454(3) . ?
N11 C25 1.338(3) . ?
N11 N12 1.369(3) . ?
N12 C27 1.366(3) . ?
N12 C29 1.447(3) . ?
C1 C2 1.499(3) . ?
C1 H1A 0.9800 . ?
C1 H1B 0.9800 . ?
C1 H1C 0.9800 . ?
C2 C3 1.412(3) . ?
C3 C4 1.376(3) . ?
C3 H3 0.9500 . ?
C4 C5 1.494(3) . ?
C5 H5A 0.9800 . ?
C5 H5B 0.9800 . ?
C5 H5C 0.9800 . ?
C6 C7 1.500(3) . ?
C6 H6A 0.9800 . ?
C6 H6B 0.9800 . ?
C6 H6C 0.9800 . ?
C7 C8 1.413(4) . ?
C8 C9 1.372(4) . ?
C8 H8 0.9500 . ?
C9 C10 1.497(3) . ?
C10 H10A 0.9800 . ?
C10 H10B 0.9800 . ?
C10 H10C 0.9800 . ?
C11 C12 1.501(3) . ?
C11 H11A 0.9800 . ?
C11 H11B 0.9800 . ?
C11 H11C 0.9800 . ?
C12 C13 1.410(3) . ?
C13 C14 1.370(3) . ?
C13 H13 0.9500 . ?
C14 C15 1.499(3) . ?
C15 H15A 0.9800 . ?
C15 H15B 0.9800 . ?
C15 H15C 0.9800 . ?
C16 H16 1.0000 . ?
C17 C18 1.404(4) . ?
C17 H17 0.9500 . ?
C18 C19 1.383(4) . ?
C18 C20 1.511(4) . ?
C19 H19 0.9500 . ?
C20 H20A 0.9800 . ?
C20 H20B 0.9800 . ?
C20 H20C 0.9800 . ?
C21 C22 1.414(3) . ?
C21 H21 0.9500 . ?
C22 C23 1.383(4) . ?
C22 C24 1.503(3) . ?
C23 H23 0.9500 . ?
C24 H24A 0.9800 . ?
C24 H24B 0.9800 . ?
C24 H24C 0.9800 . ?
C25 C26 1.406(4) . ?
C25 H25 0.9500 . ?
C26 C27 1.374(4) . ?
C26 C28 1.503(4) . ?
C27 H27 0.9500 . ?
C28 H28A 0.9800 . ?
C28 H28B 0.9800 . ?
C28 H28C 0.9800 . ?
C29 H29 1.0000 . ?
N13 C30 1.133(4) . ?
C30 C31 1.461(4) . ?
C31 H31A 0.9800 . ?
C31 H31B 0.9800 . ?
C31 H31C 0.9800 . ?
N14 C32 1.163(10) . ?
C32 C33 1.452(12) . ?
C33 H33A 0.9800 . ?
C33 H33B 0.9800 . ?
C33 H33C 0.9800 . ?
B1 F4 1.378(3) . ?
B1 F3 1.385(4) . ?
B1 F2 1.404(3) . ?
B1 F1 1.413(3) . ?
B2 F8A 1.253(5) . ?
B2 F5B 1.303(6) . ?
B2 F6 1.373(4) . ?
B2 F7 1.383(4) . ?
B2 F5A 1.574(7) . ?
B2 F8B 1.610(7) . ?
